data_5910092
loop_
_publ_author_name
'Wyckoff, R. W. G.'

_publ_section_title
;
Page 325 from the second edition of Structure of Crystals by Wyckoff.
published by The Chemical Catalog Company, INC, New York in 1931
& http://database.iem.ac.ru/mincryst/
;
_journal_name_full 'The second edition of Structure of Crystals'
_journal_page_first 325
_journal_page_last 325
_journal_year 1931
_chemical_formula_structural LiAlSiO4Si3O6
_chemical_formula_sum 'Al Li O10 Si4'
_chemical_name_systematic Petalite
_symmetry_cell_setting monoclinic
_symmetry_Int_Tables_number 10
_symmetry_space_group_name_H-M 'P 1 2/m 1'
_audit_creation_date 2005-10-12
_audit_creation_method
;
Page 325 from the second edition of Structure of Crystals by Wyckoff.
published by The Chemical Catalog Company, INC, New York in 1931
& http://database.iem.ac.ru/mincryst/
;
_audit_update_record 'created by Girish Upreti, Portland State University'
_cell_angle_alpha 112.44
_cell_angle_beta 112.44
_cell_angle_gamma 112.44
_cell_length_a 11.77
_cell_length_b 5.13
_cell_length_c 15.17
_cell_volume 615.569
_cod_original_sg_symbol_H-M 'P 2/m'
_cod_original_formula_sum 'Li Al Si4 O10'
_cod_database_code 5910092

loop_
_atom_site_fract_x
_atom_site_fract_y
_atom_site_fract_z
_atom_site_label
0.99800 0.51280 0.28960 Si1
0.14770 0.00990 0.28960 Si2
0.25000 0.25530 0.00000 Li
0.25000 0.75640 0.00000 Al
0.00000 0.50000 0.50000 O1
0.25000 0.96530 0.50000 O2
0.09380 0.30120 0.27040 O3
0.36170 0.53580 0.13420 O4
0.03810 0.80110 0.25180 O5
0.20760 0.97790 0.13530 O6
